data_2105090
loop_
_publ_author_name
'Low, Kian Sing'
'Cole, Jacqueline M.'
'Zhou, Xiaolan'
'Yufa, Nataliya'

_publ_section_title
;
 Rationalizing the molecular origins of Ru- and Fe-based dyes for
 dye-sensitized solar cells
;
_journal_coeditor_code ZB5022
_journal_issue 2
_journal_name_full 'Acta Crystallographica Section B'
_journal_page_first 137
_journal_page_last 149
_journal_paper_doi 10.1107/S0108768112009263
_journal_volume 68
_journal_year 2012
_chemical_formula_moiety 'C30 H24 N6 Ru Cl2, 6(H2O)'
_chemical_formula_sum 'C30 H36 Cl2 N6 O6 Ru'
_chemical_formula_weight 748.62
_chemical_name_systematic
;
 Tris(2,2?-bipyridyl)dichlororuthenium(II) hexahydrate
;
_space_group_IT_number 192
_space_group_name_Hall '-P 6 2c'
_symmetry_cell_setting hexagonal
_symmetry_space_group_name_Hall '-P 6 2c'
_symmetry_space_group_name_H-M 'P 6/m c c'
_atom_sites_solution_hydrogens geom
_atom_sites_solution_primary direct
_atom_sites_solution_secondary difmap
_audit_creation_method SHELXL-97
_cell_angle_alpha 90.00
_cell_angle_beta 90.00
_cell_angle_gamma 120.00
_cell_formula_units_Z 4
_cell_length_a 13.1383(12)
_cell_length_b 13.1383(12)
_cell_length_c 20.995(3)
_cell_measurement_reflns_used 3247
_cell_measurement_temperature 150(2)
_cell_measurement_theta_max 54.971
_cell_measurement_theta_min 5.280
_cell_volume 3138.5(6)
_computing_cell_refinement 'CrystalClear (Rigaku Inc., 2008)'
_computing_data_collection 'CrystalClear (Rigaku Inc., 2008)'
_computing_data_reduction 'CrystalClear (Rigaku Inc., 2008)'
_computing_molecular_graphics 'SHELXTL (Sheldrick, 2008)'
_computing_publication_material 'WinGX publication routines (Farrugia, 1999)'
_computing_structure_refinement 'SHELXL-97 (Sheldrick, 2008)'
_computing_structure_solution 'SHELXS-97 (Sheldrick, 2008)'
_diffrn_ambient_temperature 150(2)
_diffrn_detector_area_resol_mean 10
_diffrn_measured_fraction_theta_full 0.973
_diffrn_measured_fraction_theta_max 0.973
_diffrn_measurement_device_type 'Rigaku Saturn724+ (2x2 bin mode)'
_diffrn_measurement_method 'phi or omega oscillation scans'
_diffrn_radiation_monochromator graphite
_diffrn_radiation_source 'fine-focus sealed tube'
_diffrn_radiation_type MoK\a
_diffrn_radiation_wavelength 0.71073
_diffrn_reflns_av_R_equivalents 0.0861
_diffrn_reflns_av_sigmaI/netI 0.0461
_diffrn_reflns_limit_h_max 17
_diffrn_reflns_limit_h_min -7
_diffrn_reflns_limit_k_max 7
_diffrn_reflns_limit_k_min -17
_diffrn_reflns_limit_l_max 26
_diffrn_reflns_limit_l_min -24
_diffrn_reflns_number 11174
_diffrn_reflns_theta_full 27.50
_diffrn_reflns_theta_max 27.50
_diffrn_reflns_theta_min 3.66
_exptl_absorpt_coefficient_mu 0.723
_exptl_absorpt_correction_T_max 1.0000
_exptl_absorpt_correction_T_min 0.6762
_exptl_absorpt_correction_type empirical
_exptl_absorpt_process_details 'CrystalClear (Rigaku Inc., 2008)'
_exptl_crystal_colour Red
_exptl_crystal_density_diffrn 1.5842
_exptl_crystal_density_method 'not measured'
_exptl_crystal_description Chip
_exptl_crystal_F_000 1536
_exptl_crystal_size_max 0.21
_exptl_crystal_size_mid 0.16
_exptl_crystal_size_min 0.12
_platon_squeeze_details
;
 The unit cell contains 6 water molecules and 2 chlorine ions which have been
 treated as a diffuse contribution to the overall scattering without specific
 atom positions by SQUEEZE/PLATON.
 Refinement of F^2^ against ALL reflections.  The weighted R-factor wR and
 goodness of fit S are based on F^2^, conventional R-factors R are based
 on F, with F set to zero for negative F^2^. The threshold expression of
 F^2^ > 2\s(F^2^) is used only for calculating R-factors(gt) etc. and is
 not relevant to the choice of reflections for refinement.  R-factors based
 on F^2^ are statistically about twice as large as those based on F, and R-
 factors based on ALL data will be even larger.
;
_refine_diff_density_max 0.977
_refine_diff_density_min -0.561
_refine_ls_extinction_method none
_refine_ls_goodness_of_fit_ref 1.087
_refine_ls_hydrogen_treatment constr
_refine_ls_matrix_type full
_refine_ls_number_parameters 57
_refine_ls_number_reflns 1220
_refine_ls_number_restraints 0
_refine_ls_restrained_S_all 1.087
_refine_ls_R_factor_all 0.0769
_refine_ls_R_factor_gt 0.0614
_refine_ls_shift/su_max 0.000
_refine_ls_shift/su_mean 0.000
_refine_ls_structure_factor_coef Fsqd
_refine_ls_weighting_details 'calc w=1/[\s^2^(Fo^2^)+(0.0767P)^2^+5.4397P] where P=(Fo^2^+2Fc^2^)/3'
_refine_ls_weighting_scheme calc
_refine_ls_wR_factor_gt 0.1439
_refine_ls_wR_factor_ref 0.1529
_reflns_number_gt 994
_reflns_number_total 1220
_reflns_threshold_expression >2\s(I)
_cod_data_source_file zb5022.cif
_cod_data_source_block I
_cod_depositor_comments
;
The following automatic conversions were performed:

data name '_iucr_refine_instruction_details' was replaced with
'_iucr_refine_instructions_details' as specified in the replacement
file 'data/replacement-values/replacement_tags.lst'.

Automatic conversion script
Id: cif_correct_tags 9268 2022-04-12 08:56:07Z antanas 
;
_cod_original_cell_volume 3138.6(6)
_cod_original_sg_symbol_H-M P6/mcc
_cod_database_code 2105090

loop_
_symmetry_equiv_pos_as_xyz
'x, y, z'
'-x, -y, z'
'-y, -x, -z+1/2'
'y, x, -z+1/2'
'x-y, -y, -z+1/2'
'-x+y, y, -z+1/2'
'x, x-y, -z+1/2'
'-x, -x+y, -z+1/2'
'-y, x-y, z'
'y, -x+y, z'
'x-y, x, z'
'-x+y, -x, z'
'-x, -y, -z'
'x, y, -z'
'y, x, z-1/2'
'-y, -x, z-1/2'
'-x+y, y, z-1/2'
'x-y, -y, z-1/2'
'-x, -x+y, z-1/2'
'x, x-y, z-1/2'
'y, -x+y, -z'
'-y, x-y, -z'
'-x+y, -x, -z'
'x-y, x, -z'

loop_
_atom_site_type_symbol
_atom_site_label
_atom_site_fract_x
_atom_site_fract_y
_atom_site_fract_z
_atom_site_U_iso_or_equiv
_atom_site_adp_type
_atom_site_calc_flag
_atom_site_refinement_flags
_atom_site_occupancy
_atom_site_symmetry_multiplicity
N N1 0.6811(3) 0.2077(3) 0.19802(16) 0.0292(8) Uani d . 1 1
C C1 0.7618(3) 0.1800(3) 0.2205(2) 0.0287(8) Uani d . 1 1
C C2 0.7861(4) 0.1029(4) 0.1872(2) 0.0372(10) Uani d . 1 1
H H2 0.8409 0.0843 0.2030 0.045 Uiso calc R 1 1
C C5 0.6271(4) 0.1597(4) 0.1426(2) 0.0320(9) Uani d . 1 1
H H5 0.5722 0.1783 0.1271 0.038 Uiso calc R 1 1
C C3 0.7288(4) 0.0542(4) 0.1308(2) 0.0370(10) Uani d . 1 1
H H3 0.7436 0.0017 0.1087 0.044 Uiso calc R 1 1
C C4 0.6494(4) 0.0841(4) 0.1076(2) 0.0370(10) Uani d . 1 1
H H4 0.6115 0.0540 0.0689 0.044 Uiso calc R 1 1
Ru Ru1 0.6667 0.3333 0.2500 0.0243(3) Uani d S 1 6

loop_
_atom_site_aniso_label
_atom_site_aniso_U_11
_atom_site_aniso_U_22
_atom_site_aniso_U_33
_atom_site_aniso_U_12
_atom_site_aniso_U_13
_atom_site_aniso_U_23
N1 0.0276(17) 0.0239(16) 0.0355(19) 0.0124(14) 0.0038(14) -0.0001(14)
C1 0.0284(19) 0.0230(17) 0.035(2) 0.0134(15) 0.0049(16) 0.0037(15)
C2 0.037(2) 0.030(2) 0.049(3) 0.020(2) 0.002(2) -0.0011(19)
C5 0.030(2) 0.030(2) 0.032(2) 0.0130(18) 0.0009(17) -0.0014(16)
C3 0.042(2) 0.027(2) 0.045(2) 0.020(2) 0.010(2) 0.0002(19)
C4 0.036(2) 0.0253(19) 0.046(3) 0.0122(17) 0.0013(19) -0.0021(18)
Ru1 0.0212(3) 0.0212(3) 0.0307(5) 0.01058(15) 0.000 0.000

loop_
_atom_type_symbol
_atom_type_description
_atom_type_scat_dispersion_real
_atom_type_scat_dispersion_imag
_atom_type_scat_source
C C 0.0033 0.0016 'International Tables Vol C Tables 4.2.6.8 and 6.1.1.4'
H H 0.0000 0.0000 'International Tables Vol C Tables 4.2.6.8 and 6.1.1.4'
N N 0.0061 0.0033 'International Tables Vol C Tables 4.2.6.8 and 6.1.1.4'
Ru Ru -1.2594 0.8363 'International Tables Vol C Tables 4.2.6.8 and 6.1.1.4'
Cl Cl 0.1484 0.1585 'International Tables Vol C Tables 4.2.6.8 and 6.1.1.4'
O O 0.0106 0.0060 'International Tables Vol C Tables 4.2.6.8 and 6.1.1.4'

loop_
_geom_angle_atom_site_label_1
_geom_angle_atom_site_label_2
_geom_angle_atom_site_label_3
_geom_angle_site_symmetry_1
_geom_angle_site_symmetry_3
_geom_angle
C5 N1 C1 . . 118.2(3)
C5 N1 Ru1 . . 126.5(3)
C1 N1 Ru1 . . 115.1(3)
N1 C1 C2 . . 120.7(4)
N1 C1 C1 . 3_665 115.4(2)
C2 C1 C1 . 3_665 124.0(3)
C3 C2 C1 . . 119.9(4)
C3 C2 H2 . . 120.0
C1 C2 H2 . . 120.0
N1 C5 C4 . . 123.2(4)
N1 C5 H5 . . 118.4
C4 C5 H5 . . 118.4
C4 C3 C2 . . 119.3(4)
C4 C3 H3 . . 120.3
C2 C3 H3 . . 120.3
C3 C4 C5 . . 118.7(4)
C3 C4 H4 . . 120.6
C5 C4 H4 . . 120.6
N1 Ru1 N1 . 3_665 78.98(19)
N1 Ru1 N1 . 9_655 94.66(13)
N1 Ru1 N1 3_665 9_655 92.37(18)
N1 Ru1 N1 . 6_655 92.37(18)
N1 Ru1 N1 3_665 6_655 94.66(13)
N1 Ru1 N1 9_655 6_655 170.89(18)
N1 Ru1 N1 . 12_665 94.66(13)
N1 Ru1 N1 3_665 12_665 170.89(18)
N1 Ru1 N1 9_655 12_665 94.66(13)
N1 Ru1 N1 6_655 12_665 78.98(19)
N1 Ru1 N1 . 7 170.89(18)
N1 Ru1 N1 3_665 7 94.66(13)
N1 Ru1 N1 9_655 7 78.98(19)
N1 Ru1 N1 6_655 7 94.66(13)
N1 Ru1 N1 12_665 7 92.37(18)

loop_
_geom_bond_atom_site_label_1
_geom_bond_atom_site_label_2
_geom_bond_site_symmetry_2
_geom_bond_distance
N1 C5 . 1.345(5)
N1 C1 . 1.366(5)
N1 Ru1 . 2.065(3)
C1 C2 . 1.393(6)
C1 C1 3_665 1.454(9)
C2 C3 . 1.376(7)
C2 H2 . 0.9300
C5 C4 . 1.379(6)
C5 H5 . 0.9300
C3 C4 . 1.374(6)
C3 H3 . 0.9300
C4 H4 . 0.9300
Ru1 N1 3_665 2.065(3)
Ru1 N1 9_655 2.065(3)
Ru1 N1 6_655 2.065(3)
Ru1 N1 12_665 2.065(3)
Ru1 N1 7 2.065(3)
